data_7107758
loop_
_publ_author_name
'Utpal Das'
'Chan-Hui Huang'
'Wenwei Lin'

_publ_section_title
;
 Enantioselective synthesis of substituted pyrans via amine-catalyzed
 Michael addition and subsequent enolization/cyclisation
;
_journal_name_full Chem.Commun.
_journal_page_first 5590
_journal_paper_doi 10.1039/c2cc31445b
_journal_volume 48
_journal_year 2012
_chemical_absolute_configuration unk
_chemical_formula_moiety 'C22 H20 Br N O2'
_chemical_formula_sum 'C22 H20 Br N O2'
_chemical_formula_weight 410.30
_chemical_name_systematic
;
?
;
_space_group_IT_number 19
_symmetry_cell_setting orthorhombic
_symmetry_space_group_name_Hall 'P 2ac 2ab'
_symmetry_space_group_name_H-M 'P 21 21 21'
_atom_sites_solution_hydrogens geom
_atom_sites_solution_primary direct
_atom_sites_solution_secondary difmap
_audit_creation_method SHELXL-97
_cell_angle_alpha 90.00
_cell_angle_beta 90.00
_cell_angle_gamma 90.00
_cell_formula_units_Z 4
_cell_length_a 5.5785(4)
_cell_length_b 15.6744(8)
_cell_length_c 22.2663(14)
_cell_measurement_reflns_used 0
_cell_measurement_temperature 200(2)
_cell_measurement_theta_max 0
_cell_measurement_theta_min 0
_cell_volume 1947.0(2)
_computing_molecular_graphics 'Ortep-3 for Windows (Farrugia, 1997)'
_computing_publication_material 'WinGX publication routines (Farrugia, 1999)'
_computing_structure_refinement 'SHELXL-97 (Sheldrick, 1997)'
_computing_structure_solution 'SHELXS-86 (Sheldrick, 1986)'
_diffrn_ambient_temperature 200(2)
_diffrn_measured_fraction_theta_full 1.000
_diffrn_measured_fraction_theta_max 1.000
_diffrn_radiation_monochromator graphite
_diffrn_radiation_source 'fine-focus sealed tube'
_diffrn_radiation_type MoK\a
_diffrn_radiation_wavelength 0.71073
_diffrn_reflns_av_R_equivalents 0.0891
_diffrn_reflns_av_sigmaI/netI 0.1249
_diffrn_reflns_limit_h_max 6
_diffrn_reflns_limit_h_min -3
_diffrn_reflns_limit_k_max 18
_diffrn_reflns_limit_k_min -18
_diffrn_reflns_limit_l_max 26
_diffrn_reflns_limit_l_min -26
_diffrn_reflns_number 12357
_diffrn_reflns_theta_full 25.03
_diffrn_reflns_theta_max 25.03
_diffrn_reflns_theta_min 1.83
_exptl_absorpt_coefficient_mu 2.126
_exptl_absorpt_correction_T_max 0.9390
_exptl_absorpt_correction_T_min 0.4222
_exptl_absorpt_correction_type multi-scan
_exptl_crystal_colour colorless
_exptl_crystal_density_diffrn 1.400
_exptl_crystal_density_method 'not measured'
_exptl_crystal_description prism
_exptl_crystal_F_000 840
_exptl_crystal_size_max 0.49
_exptl_crystal_size_mid 0.13
_exptl_crystal_size_min 0.03
_refine_diff_density_max 0.201
_refine_diff_density_min -0.259
_refine_diff_density_rms 0.051
_refine_ls_abs_structure_details 'Flack H D (1983), Acta Cryst. A39, 876-881'
_refine_ls_abs_structure_Flack -0.001(13)
_refine_ls_extinction_method none
_refine_ls_goodness_of_fit_ref 0.934
_refine_ls_hydrogen_treatment constr
_refine_ls_matrix_type full
_refine_ls_number_parameters 241
_refine_ls_number_reflns 3425
_refine_ls_number_restraints 0
_refine_ls_restrained_S_all 0.934
_refine_ls_R_factor_all 0.1278
_refine_ls_R_factor_gt 0.0500
_refine_ls_shift/su_max 0.001
_refine_ls_shift/su_mean 0.000
_refine_ls_structure_factor_coef Fsqd
_refine_ls_weighting_details 'calc w=1/[\s^2^(Fo^2^)+(0.0238P)^2^+0.0000P] where P=(Fo^2^+2Fc^2^)/3'
_refine_ls_weighting_scheme calc
_refine_ls_wR_factor_gt 0.0755
_refine_ls_wR_factor_ref 0.0922
_reflns_number_gt 1906
_reflns_number_total 3425
_reflns_threshold_expression >2sigma(I)
_cod_data_source_file c2cc31445b.txt
_cod_data_source_block a13353
_cod_database_code 7107758

loop_
_symmetry_equiv_pos_as_xyz
'x, y, z'
'-x+1/2, -y, z+1/2'
'-x, y+1/2, -z+1/2'
'x+1/2, -y+1/2, -z'

loop_
_atom_site_label
_atom_site_type_symbol
_atom_site_fract_x
_atom_site_fract_y
_atom_site_fract_z
_atom_site_U_iso_or_equiv
_atom_site_adp_type
_atom_site_occupancy
_atom_site_symmetry_multiplicity
_atom_site_calc_flag
_atom_site_refinement_flags
_atom_site_disorder_assembly
_atom_site_disorder_group
C1 C 0.3690(14) 0.8421(3) 0.0733(2) 0.072(2) Uani 1 1 d . . .
C2 C 0.1818(12) 0.7914(3) 0.0561(2) 0.070(2) Uani 1 1 d . B .
H2 H 0.0871 0.8065 0.0223 0.084 Uiso 1 1 calc R . .
C3 C 0.1303(10) 0.7173(3) 0.0884(2) 0.0500(15) Uani 1 1 d . . .
H3 H -0.0007 0.6822 0.0769 0.060 Uiso 1 1 calc R B .
C4 C 0.2697(10) 0.6951(2) 0.13706(19) 0.0351(13) Uani 1 1 d . B .
C5 C 0.4533(10) 0.7480(3) 0.15360(18) 0.0508(16) Uani 1 1 d . . .
H5 H 0.5478 0.7335 0.1876 0.061 Uiso 1 1 calc R B .
C6 C 0.5053(12) 0.8216(3) 0.1226(2) 0.0654(19) Uani 1 1 d . B .
H6 H 0.6332 0.8575 0.1350 0.079 Uiso 1 1 calc R . .
C7 C 0.2162(9) 0.6140(2) 0.17239(18) 0.0346(13) Uani 1 1 d . . .
H7 H 0.0684 0.5871 0.1555 0.041 Uiso 1 1 calc R B .
C8 C 0.4249(8) 0.5494(2) 0.16763(16) 0.0303(11) Uani 1 1 d . B .
H8 H 0.5761 0.5793 0.1794 0.036 Uiso 1 1 calc R . .
C9 C 0.4574(9) 0.5145(2) 0.10412(17) 0.0418(14) Uani 1 1 d . . .
H9A H 0.4950 0.5620 0.0764 0.050 Uiso 1 1 calc R B .
H9B H 0.3063 0.4876 0.0905 0.050 Uiso 1 1 calc R . .
C10 C 0.6599(9) 0.4488(3) 0.10230(18) 0.0460(14) Uani 1 1 d . B .
H10A H 0.8136 0.4772 0.1120 0.055 Uiso 1 1 calc R . .
H10B H 0.6725 0.4250 0.0612 0.055 Uiso 1 1 calc R . .
C11 C 0.6164(10) 0.3762(3) 0.14684(19) 0.0434(14) Uani 1 1 d . . .
H11A H 0.7540 0.3364 0.1462 0.052 Uiso 1 1 calc R B .
H11B H 0.4709 0.3441 0.1351 0.052 Uiso 1 1 calc R . .
C12 C 0.5847(9) 0.4123(2) 0.21018(19) 0.0423(13) Uani 1 1 d . B .
H12A H 0.5481 0.3652 0.2384 0.051 Uiso 1 1 calc R . .
H12B H 0.7357 0.4397 0.2233 0.051 Uiso 1 1 calc R . .
C13 C 0.3848(10) 0.4765(3) 0.2114(2) 0.0421(13) Uani 1 1 d . . .
C14 C 0.2619(10) 0.5832(3) 0.2827(2) 0.0489(14) Uani 1 1 d . . .
C15 C 0.1748(9) 0.6319(3) 0.2385(2) 0.0363(13) Uani 1 1 d . B .
C16 C 0.0343(10) 0.7063(3) 0.25375(17) 0.0385(13) Uani 1 1 d . . .
C17 C 0.2509(11) 0.6043(4) 0.3476(2) 0.0630(18) Uani 1 1 d . A .
C18 C 0.343(3) 0.6568(6) 0.3695(5) 0.046(3) Uiso 0.50 1 d P A 1
H18 H 0.4424 0.6925 0.3457 0.056 Uiso 0.50 1 calc PR A 1
C19 C 0.322(3) 0.6754(7) 0.4321(5) 0.052(3) Uiso 0.50 1 d P A 1
H19 H 0.4008 0.7235 0.4490 0.063 Uiso 0.50 1 calc PR A 1
C20 C 0.192(2) 0.6243(6) 0.4659(5) 0.043(3) Uiso 0.50 1 d P A 1
H20 H 0.1771 0.6365 0.5075 0.052 Uiso 0.50 1 calc PR A 1
C21 C 0.077(2) 0.5546(6) 0.4432(4) 0.063(3) Uiso 0.50 1 d P A 1
H21 H -0.0166 0.5192 0.4688 0.076 Uiso 0.50 1 calc PR A 1
C22 C 0.0964(18) 0.5354(5) 0.3824(4) 0.039(2) Uiso 0.50 1 d P A 1
H22 H 0.0257 0.4869 0.3640 0.046 Uiso 0.50 1 calc PR A 1
C18' C 0.479(2) 0.6372(5) 0.3802(4) 0.039(3) Uiso 0.50 1 d P A 2
H18' H 0.6257 0.6410 0.3585 0.046 Uiso 0.50 1 calc PR A 2
C19' C 0.475(2) 0.6607(5) 0.4390(4) 0.042(3) Uiso 0.50 1 d P A 2
H19' H 0.6217 0.6743 0.4585 0.051 Uiso 0.50 1 calc PR A 2
C20' C 0.264(2) 0.6654(6) 0.4712(5) 0.047(3) Uiso 0.50 1 d P A 2
H20' H 0.2672 0.6784 0.5129 0.057 Uiso 0.50 1 calc PR A 2
C21' C 0.049(2) 0.6511(6) 0.4425(4) 0.062(3) Uiso 0.50 1 d P A 2
H21' H -0.0989 0.6578 0.4633 0.074 Uiso 0.50 1 calc PR A 2
C22' C 0.052(2) 0.6257(5) 0.3799(4) 0.055(3) Uiso 0.50 1 d P A 2
H22' H -0.0973 0.6237 0.3596 0.066 Uiso 0.50 1 calc PR A 2
N1 N -0.0801(8) 0.7661(2) 0.26281(16) 0.0502(13) Uani 1 1 d . B .
O1 O 0.1609(6) 0.44173(19) 0.20065(15) 0.0585(10) Uani 1 1 d . B .
H1' H 0.1559 0.3828 0.2160 0.070 Uiso 1 1 d R . .
O2 O 0.3865(6) 0.5109(2) 0.27341(13) 0.0565(10) Uani 1 1 d . B .
Br1 Br 0.5156(14) 0.93607(15) 0.03289(12) 0.0603(14) Uani 0.509(10) 1 d P B 3
Br1' Br 0.3563(15) 0.95045(17) 0.02808(8) 0.0651(13) Uani 0.491(10) 1 d P B 4

loop_
_atom_site_aniso_label
_atom_site_aniso_U_11
_atom_site_aniso_U_22
_atom_site_aniso_U_33
_atom_site_aniso_U_23
_atom_site_aniso_U_13
_atom_site_aniso_U_12
C1 0.145(7) 0.030(3) 0.039(3) -0.005(2) 0.021(4) -0.025(4)
C2 0.125(7) 0.042(3) 0.044(3) 0.013(2) -0.014(3) 0.004(3)
C3 0.064(5) 0.038(2) 0.048(3) 0.006(2) -0.015(3) -0.008(3)
C4 0.049(4) 0.024(2) 0.032(3) -0.002(2) -0.001(3) -0.002(2)
C5 0.060(5) 0.051(3) 0.041(3) -0.002(2) -0.002(3) -0.028(3)
C6 0.098(6) 0.049(3) 0.049(3) -0.007(3) 0.007(4) -0.034(3)
C7 0.035(4) 0.034(2) 0.035(3) 0.006(2) -0.005(2) -0.008(2)
C8 0.022(3) 0.036(2) 0.033(2) 0.0067(19) 0.001(2) -0.007(2)
C9 0.057(4) 0.037(2) 0.031(3) 0.0009(19) -0.005(3) 0.004(3)
C10 0.057(4) 0.046(2) 0.035(3) 0.004(2) -0.005(2) 0.006(3)
C11 0.037(4) 0.043(3) 0.050(3) 0.009(2) -0.007(3) 0.004(3)
C12 0.025(4) 0.057(3) 0.045(3) 0.020(2) 0.008(3) 0.010(2)
C13 0.034(4) 0.051(3) 0.041(3) 0.018(2) 0.006(3) 0.011(3)
C14 0.036(4) 0.071(3) 0.040(3) 0.009(3) 0.012(3) 0.007(3)
C15 0.028(4) 0.041(3) 0.039(3) 0.007(2) 0.000(2) 0.002(2)
C16 0.036(4) 0.052(3) 0.028(3) 0.002(2) -0.006(2) -0.014(3)
C17 0.056(5) 0.099(5) 0.034(3) 0.018(3) 0.010(3) 0.035(4)
N1 0.046(4) 0.051(2) 0.053(3) -0.010(2) -0.005(2) 0.004(2)
O1 0.021(2) 0.0476(17) 0.107(3) 0.042(2) 0.001(2) 0.0023(18)
O2 0.043(3) 0.084(2) 0.042(2) 0.0248(18) 0.0139(17) 0.038(2)
Br1 0.090(4) 0.0329(7) 0.0576(9) 0.0120(6) 0.0171(13) -0.0051(11)
Br1' 0.089(4) 0.0402(8) 0.0659(9) 0.0204(7) -0.0099(11) -0.0060(13)

loop_
_atom_type_symbol
_atom_type_description
_atom_type_scat_dispersion_real
_atom_type_scat_dispersion_imag
_atom_type_scat_source
C C 0.0033 0.0016 'International Tables Vol C Tables 4.2.6.8 and 6.1.1.4'
H H 0.0000 0.0000 'International Tables Vol C Tables 4.2.6.8 and 6.1.1.4'
N N 0.0061 0.0033 'International Tables Vol C Tables 4.2.6.8 and 6.1.1.4'
O O 0.0106 0.0060 'International Tables Vol C Tables 4.2.6.8 and 6.1.1.4'
Br Br -0.2901 2.4595 'International Tables Vol C Tables 4.2.6.8 and 6.1.1.4'

loop_
_geom_angle_atom_site_label_1
_geom_angle_atom_site_label_2
_geom_angle_atom_site_label_3
_geom_angle
C6 C1 C2 120.7(4)
C6 C1 Br1 108.7(5)
C2 C1 Br1 130.0(5)
C6 C1 Br1' 129.0(5)
C2 C1 Br1' 109.2(5)
Br1 C1 Br1' 27.43(8)
C1 C2 C3 119.8(5)
C1 C2 H2 120.1
C3 C2 H2 120.1
C4 C3 C2 120.0(5)
C4 C3 H3 120.0
C2 C3 H3 120.0
C5 C4 C3 118.7(4)
C5 C4 C7 120.9(4)
C3 C4 C7 120.4(4)
C4 C5 C6 122.1(5)
C4 C5 H5 119.0
C6 C5 H5 119.0
C1 C6 C5 118.7(5)
C1 C6 H6 120.6
C5 C6 H6 120.6
C15 C7 C4 112.1(3)
C15 C7 C8 107.6(3)
C4 C7 C8 111.3(4)
C15 C7 H7 108.6
C4 C7 H7 108.6
C8 C7 H7 108.6
C13 C8 C9 110.1(3)
C13 C8 C7 109.7(4)
C9 C8 C7 112.8(3)
C13 C8 H8 108.0
C9 C8 H8 108.0
C7 C8 H8 108.0
C8 C9 C10 110.7(3)
C8 C9 H9A 109.5
C10 C9 H9A 109.5
C8 C9 H9B 109.5
C10 C9 H9B 109.5
H9A C9 H9B 108.1
C9 C10 C11 111.5(4)
C9 C10 H10A 109.3
C11 C10 H10A 109.3
C9 C10 H10B 109.3
C11 C10 H10B 109.3
H10A C10 H10B 108.0
C10 C11 C12 110.0(3)
C10 C11 H11A 109.7
C12 C11 H11A 109.7
C10 C11 H11B 109.7
C12 C11 H11B 109.7
H11A C11 H11B 108.2
C13 C12 C11 110.5(4)
C13 C12 H12A 109.5
C11 C12 H12A 109.5
C13 C12 H12B 109.5
C11 C12 H12B 109.5
H12A C12 H12B 108.1
O1 C13 O2 108.1(4)
O1 C13 C12 113.7(4)
O2 C13 C12 104.8(4)
O1 C13 C8 108.5(4)
O2 C13 C8 108.9(3)
C12 C13 C8 112.5(4)
C15 C14 O2 123.7(4)
C15 C14 C17 125.0(5)
O2 C14 C17 111.1(4)
C14 C15 C16 118.9(4)
C14 C15 C7 123.6(4)
C16 C15 C7 117.5(4)
N1 C16 C15 176.4(5)
C18 C17 C22' 87.7(9)
C18 C17 C14 126.0(9)
C22' C17 C14 127.1(7)
C18 C17 C18' 32.0(7)
C22' C17 C18' 109.8(7)
C14 C17 C18' 119.7(6)
C18 C17 C22 123.6(8)
C22' C17 C22 57.7(5)
C14 C17 C22 110.3(6)
C18' C17 C22 116.3(6)
C17 C18 C19 123.7(12)
C17 C18 H18 118.1
C19 C18 H18 118.1
C20 C19 C18 118.5(11)
C20 C19 H19 120.7
C18 C19 H19 120.7
C19 C20 C21 122.4(12)
C19 C20 H20 118.8
C21 C20 H20 118.8
C20 C21 C22 119.7(10)
C20 C21 H21 120.1
C22 C21 H21 120.1
C21 C22 C17 111.9(7)
C21 C22 H22 124.1
C17 C22 H22 124.1
C19' C18' C17 121.7(10)
C19' C18' H18' 119.2
C17 C18' H18' 119.2
C18' C19' C20' 121.9(11)
C18' C19' H19' 119.0
C20' C19' H19' 119.0
C19' C20' C21' 119.6(11)
C19' C20' H20' 120.2
C21' C20' H20' 120.2
C20' C21' C22' 118.5(11)
C20' C21' H21' 120.7
C22' C21' H21' 120.7
C17 C22' C21' 126.0(11)
C17 C22' H22' 117.0
C21' C22' H22' 117.0
C13 O1 H1' 109.6
C14 O2 C13 116.5(3)

loop_
_geom_bond_atom_site_label_1
_geom_bond_atom_site_label_2
_geom_bond_distance
C1 C6 1.373(7)
C1 C2 1.368(8)
C1 Br1 1.910(5)
C1 Br1' 1.975(5)
C2 C3 1.396(6)
C2 H2 0.9500
C3 C4 1.378(6)
C3 H3 0.9500
C4 C5 1.368(6)
C4 C7 1.524(5)
C5 C6 1.376(5)
C5 H5 0.9500
C6 H6 0.9500
C7 C15 1.515(5)
C7 C8 1.547(6)
C7 H7 1.0000
C8 C13 1.518(5)
C8 C9 1.527(5)
C8 H8 1.0000
C9 C10 1.529(6)
C9 H9A 0.9900
C9 H9B 0.9900
C10 C11 1.529(5)
C10 H10A 0.9900
C10 H10B 0.9900
C11 C12 1.529(6)
C11 H11A 0.9900
C11 H11B 0.9900
C12 C13 1.503(6)
C12 H12A 0.9900
C12 H12B 0.9900
C13 O1 1.384(5)
C13 O2 1.481(5)
C14 C15 1.338(6)
C14 O2 1.346(5)
C14 C17 1.483(6)
C15 C16 1.445(6)
C16 N1 1.152(5)
C17 C18 1.085(10)
C17 C22' 1.363(12)
C17 C18' 1.556(12)
C17 C22 1.585(10)
C18 C19 1.429(13)
C18 H18 0.9500
C19 C20 1.318(15)
C19 H19 0.9500
C20 C21 1.365(13)
C20 H20 0.9500
C21 C22 1.390(11)
C21 H21 0.9500
C22 H22 0.9500
C18' C19' 1.361(11)
C18' H18' 0.9500
C19' C20' 1.380(15)
C19' H19' 0.9500
C20' C21' 1.380(16)
C20' H20' 0.9500
C21' C22' 1.450(12)
C21' H21' 0.9500
C22' H22' 0.9500
O1 H1' 0.9857
